data_4078921
loop_
_publ_author_name
'Bhargava, Suresh K.'
'Priv\'er, Steven H.'
'Willis, Anthony C.'
'Bennett, Martin A.'

_publ_section_title
;
 Preparation, Structure, and Reactivity of Dipalladium(I) Complexes
 Containing the Carbanion 2-C6F4PPh2: Coexistence of Distinct,
 Noninterconverting Head-to-Head [Dipalladium(0/II)] and Head-to-Tail
 [Dipalladium(I)] Species
;
_journal_issue 15
_journal_name_full Organometallics
_journal_page_first 5561
_journal_paper_doi 10.1021/om300525p
_journal_volume 31
_journal_year 2012
_chemical_formula_moiety 'C54 H35 Cl2 F8 P3 Pd2'
_chemical_formula_sum 'C54 H35 Cl2 F8 P3 Pd2'
_chemical_formula_weight 1212.43
_chemical_name_systematic
; 
 ? 
;
_space_group_IT_number 29
_symmetry_cell_setting orthorhombic
_symmetry_space_group_name_Hall 'P 2c -2ac'
_symmetry_space_group_name_H-M 'P c a 21'
_atom_sites_solution_hydrogens geom
_atom_sites_solution_primary direct
_atom_sites_solution_secondary difmap
_audit_creation_method SHELXL-97
_cell_angle_alpha 90.00
_cell_angle_beta 90.00
_cell_angle_gamma 90.00
_cell_formula_units_Z 4
_cell_length_a 17.0645(6)
_cell_length_b 16.4054(6)
_cell_length_c 16.9043(6)
_cell_measurement_reflns_used 9893
_cell_measurement_temperature 150(2)
_cell_measurement_theta_max 32.27
_cell_measurement_theta_min 2.48
_cell_volume 4732.4(3)
_computing_structure_refinement 'SHELXL-97 (Sheldrick, 2008)'
_computing_structure_solution 'SHELXS-97 (Sheldrick, 2008)'
_diffrn_ambient_temperature 150(2)
_diffrn_measured_fraction_theta_full 1.000
_diffrn_measured_fraction_theta_max 1.000
_diffrn_measurement_device_type 'Bruker APEX-II CCD'
_diffrn_measurement_method 'phi and omega scans'
_diffrn_radiation_monochromator graphite
_diffrn_radiation_source 'fine-focus sealed tube'
_diffrn_radiation_type MoK\a
_diffrn_radiation_wavelength 0.71073
_diffrn_reflns_av_R_equivalents 0.0373
_diffrn_reflns_av_sigmaI/netI 0.0389
_diffrn_reflns_limit_h_max 22
_diffrn_reflns_limit_h_min -25
_diffrn_reflns_limit_k_max 24
_diffrn_reflns_limit_k_min -24
_diffrn_reflns_limit_l_max 21
_diffrn_reflns_limit_l_min -25
_diffrn_reflns_number 56899
_diffrn_reflns_theta_full 32.00
_diffrn_reflns_theta_max 32.00
_diffrn_reflns_theta_min 1.72
_exptl_absorpt_coefficient_mu 1.045
_exptl_absorpt_correction_T_max 0.9594
_exptl_absorpt_correction_T_min 0.8856
_exptl_absorpt_correction_type multi-scan
_exptl_absorpt_process_details SADABS
_exptl_crystal_colour colourless
_exptl_crystal_density_diffrn 1.702
_exptl_crystal_density_method 'not measured'
_exptl_crystal_description block
_exptl_crystal_F_000 2408
_exptl_crystal_size_max 0.08
_exptl_crystal_size_mid 0.06
_exptl_crystal_size_min 0.04
_refine_diff_density_max 0.746
_refine_diff_density_min -0.394
_refine_diff_density_rms 0.072
_refine_ls_abs_structure_details 'Flack H D (1983), Acta Cryst. A39, 876-881'
_refine_ls_abs_structure_Flack -0.022(12)
_refine_ls_extinction_method none
_refine_ls_goodness_of_fit_ref 1.017
_refine_ls_hydrogen_treatment constr
_refine_ls_matrix_type full
_refine_ls_number_parameters 622
_refine_ls_number_reflns 15617
_refine_ls_number_restraints 1
_refine_ls_restrained_S_all 1.017
_refine_ls_R_factor_all 0.0426
_refine_ls_R_factor_gt 0.0306
_refine_ls_shift/su_max 0.003
_refine_ls_shift/su_mean 0.000
_refine_ls_structure_factor_coef Fsqd
_refine_ls_weighting_details 'calc w=1/[\s^2^(Fo^2^)+(0.0331P)^2^+0.0000P] where P=(Fo^2^+2Fc^2^)/3'
_refine_ls_weighting_scheme calc
_refine_ls_wR_factor_gt 0.0635
_refine_ls_wR_factor_ref 0.0668
_reflns_number_gt 13359
_reflns_number_total 15617
_reflns_threshold_expression >2sigma(I)
_cod_data_source_file om300525p_si_001.cif
_cod_data_source_block complex13
_cod_depositor_comments
;
The following automatic conversions were performed:

'_symmetry_cell_setting' value 'Orthorhombic' changed to
'orthorhombic' according to
/home/saulius/struct/CIF-dictionaries/cif_core.dic dictionary named
'cif_core.dic' version 2.4.2 from 2011-04-26.

Automatic conversion script
Id: cif_fix_values 1891 2012-01-12 08:04:46Z andrius 
;
_cod_original_sg_symbol_Hall P2c-2ac
_cod_original_sg_symbol_H-M Pca2(1)
_cod_database_code 4078921

loop_
_symmetry_equiv_pos_as_xyz
'x, y, z'
'-x, -y, z+1/2'
'x+1/2, -y, z'
'-x+1/2, y, z+1/2'

loop_
_atom_site_label
_atom_site_type_symbol
_atom_site_fract_x
_atom_site_fract_y
_atom_site_fract_z
_atom_site_U_iso_or_equiv
_atom_site_adp_type
_atom_site_occupancy
_atom_site_symmetry_multiplicity
_atom_site_calc_flag
_atom_site_refinement_flags
Pd1 Pd 0.660008(10) 0.755269(11) 0.772568(12) 0.02339(4) Uani 1 1 d .
Pd2 Pd 0.519608(9) 0.799622(10) 0.695297(12) 0.02035(4) Uani 1 1 d .
Cl1 Cl 0.67720(4) 0.65821(5) 0.87088(4) 0.03417(14) Uani 1 1 d .
Cl2 Cl 0.64841(4) 0.85965(4) 0.67803(4) 0.02774(13) Uani 1 1 d .
P1 P 0.66526(4) 0.65808(4) 0.67018(4) 0.02323(13) Uani 1 1 d .
P2 P 0.50355(4) 0.88742(4) 0.80770(4) 0.02439(12) Uani 1 1 d .
P3 P 0.40449(3) 0.72978(3) 0.70070(4) 0.02185(11) Uani 1 1 d .
F1 F 0.67768(9) 0.59580(11) 0.49844(9) 0.0355(4) Uani 1 1 d .
F2 F 0.59469(12) 0.64279(12) 0.37212(10) 0.0463(5) Uani 1 1 d .
F3 F 0.48032(13) 0.75580(13) 0.38680(11) 0.0495(5) Uani 1 1 d .
F4 F 0.44810(10) 0.82272(10) 0.52833(10) 0.0372(4) Uani 1 1 d .
F5 F 0.54206(12) 1.01730(12) 0.92821(13) 0.0539(5) Uani 1 1 d .
F6 F 0.66860(12) 1.03456(14) 1.01839(13) 0.0624(6) Uani 1 1 d .
F7 F 0.79149(12) 0.92982(14) 1.00326(12) 0.0585(6) Uani 1 1 d .
F8 F 0.78514(10) 0.80711(12) 0.90048(11) 0.0458(5) Uani 1 1 d .
C1 C 0.60672(14) 0.68500(15) 0.58338(14) 0.0233(5) Uani 1 1 d .
C2 C 0.62118(15) 0.65231(16) 0.50915(15) 0.0271(5) Uani 1 1 d .
C3 C 0.57905(16) 0.67518(17) 0.44352(16) 0.0311(6) Uani 1 1 d .
C4 C 0.52135(17) 0.73273(18) 0.45062(16) 0.0322(6) Uani 1 1 d .
C5 C 0.50563(15) 0.76554(16) 0.52436(16) 0.0268(5) Uani 1 1 d .
C6 C 0.54507(14) 0.74222(15) 0.59186(15) 0.0234(5) Uani 1 1 d .
C7 C 0.64408(13) 0.55082(15) 0.68881(18) 0.0276(5) Uani 1 1 d .
C8 C 0.67851(17) 0.48744(18) 0.64592(19) 0.0377(6) Uani 1 1 d .
H8 H 0.7151 0.4993 0.6052 0.045 Uiso 1 1 calc R
C9 C 0.65925(18) 0.40739(19) 0.6628(2) 0.0466(8) Uani 1 1 d .
H9 H 0.6816 0.3645 0.6325 0.056 Uiso 1 1 calc R
C10 C 0.60782(19) 0.38930(19) 0.7234(2) 0.0494(9) Uani 1 1 d .
H10 H 0.5955 0.3341 0.7351 0.059 Uiso 1 1 calc R
C11 C 0.57452(16) 0.45112(18) 0.7669(2) 0.0424(7) Uani 1 1 d .
H11 H 0.5398 0.4385 0.8091 0.051 Uiso 1 1 calc R
C12 C 0.59128(15) 0.53101(18) 0.74947(18) 0.0341(6) Uani 1 1 d .
H12 H 0.5668 0.5733 0.7788 0.041 Uiso 1 1 calc R
C13 C 0.76778(15) 0.65943(16) 0.64159(15) 0.0266(5) Uani 1 1 d .
C14 C 0.79729(16) 0.69697(17) 0.57478(17) 0.0324(6) Uani 1 1 d .
H14 H 0.7627 0.7221 0.5381 0.039 Uiso 1 1 calc R
C15 C 0.87823(18) 0.6979(2) 0.56132(19) 0.0416(7) Uani 1 1 d .
H15 H 0.8985 0.7230 0.5150 0.050 Uiso 1 1 calc R
C16 C 0.92840(17) 0.6627(2) 0.6150(2) 0.0447(8) Uani 1 1 d .
H16 H 0.9832 0.6629 0.6052 0.054 Uiso 1 1 calc R
C17 C 0.89997(17) 0.6273(2) 0.6823(2) 0.0490(8) Uani 1 1 d .
H17 H 0.9350 0.6041 0.7198 0.059 Uiso 1 1 calc R
C18 C 0.81983(15) 0.62518(19) 0.6959(2) 0.0398(6) Uani 1 1 d .
H18 H 0.8002 0.6002 0.7425 0.048 Uiso 1 1 calc R
C19 C 0.59628(15) 0.90231(16) 0.86102(15) 0.0280(5) Uani 1 1 d .
C20 C 0.60145(17) 0.96546(18) 0.91639(18) 0.0362(6) Uani 1 1 d .
C21 C 0.66609(19) 0.9750(2) 0.96425(19) 0.0424(7) Uani 1 1 d .
C22 C 0.72771(18) 0.9209(2) 0.95767(18) 0.0408(7) Uani 1 1 d .
C23 C 0.72281(16) 0.85795(19) 0.90350(16) 0.0342(6) Uani 1 1 d .
C24 C 0.65898(15) 0.84574(17) 0.85465(16) 0.0283(5) Uani 1 1 d .
C25 C 0.43767(15) 0.86549(16) 0.89053(16) 0.0282(5) Uani 1 1 d .
C26 C 0.35701(18) 0.87771(19) 0.88510(19) 0.0392(7) Uani 1 1 d .
H26 H 0.3350 0.9000 0.8382 0.047 Uiso 1 1 calc R
C27 C 0.3092(2) 0.8573(2) 0.9481(2) 0.0543(9) Uani 1 1 d .
H27 H 0.2542 0.8649 0.9437 0.065 Uiso 1 1 calc R
C28 C 0.3401(2) 0.8262(3) 1.0170(2) 0.0592(11) Uani 1 1 d .
H28 H 0.3067 0.8141 1.0604 0.071 Uiso 1 1 calc R
C29 C 0.4186(2) 0.8129(2) 1.0229(2) 0.0507(9) Uani 1 1 d .
H29 H 0.4399 0.7905 1.0700 0.061 Uiso 1 1 calc R
C30 C 0.46773(18) 0.83193(19) 0.96000(18) 0.0369(6) Uani 1 1 d .
H30 H 0.5224 0.8220 0.9644 0.044 Uiso 1 1 calc R
C31 C 0.47106(15) 0.98466(15) 0.76657(18) 0.0330(5) Uani 1 1 d .
C32 C 0.48637(17) 0.99889(16) 0.6870(2) 0.0383(6) Uani 1 1 d .
H32 H 0.5172 0.9610 0.6581 0.046 Uiso 1 1 calc R
C33 C 0.4571(2) 1.0679(2) 0.6489(2) 0.0580(10) Uani 1 1 d .
H33 H 0.4678 1.0770 0.5945 0.070 Uiso 1 1 calc R
C34 C 0.4126(3) 1.1228(2) 0.6911(3) 0.0718(12) Uani 1 1 d .
H34 H 0.3918 1.1694 0.6653 0.086 Uiso 1 1 calc R
C35 C 0.3982(3) 1.1108(2) 0.7697(3) 0.0712(12) Uani 1 1 d .
H35 H 0.3690 1.1502 0.7984 0.085 Uiso 1 1 calc R
C36 C 0.4260(2) 1.04148(19) 0.8083(2) 0.0507(9) Uani 1 1 d .
H36 H 0.4144 1.0329 0.8626 0.061 Uiso 1 1 calc R
C37 C 0.31914(14) 0.79641(15) 0.71174(15) 0.0278(6) Uani 1 1 d .
C38 C 0.25356(15) 0.77373(17) 0.75493(19) 0.0346(6) Uani 1 1 d .
H38 H 0.2510 0.7212 0.7785 0.042 Uiso 1 1 calc R
C39 C 0.19096(16) 0.8287(2) 0.7637(2) 0.0452(7) Uani 1 1 d .
H39 H 0.1459 0.8134 0.7932 0.054 Uiso 1 1 calc R
C40 C 0.19506(18) 0.9042(2) 0.7299(2) 0.0462(8) Uani 1 1 d .
H40 H 0.1529 0.9414 0.7367 0.055 Uiso 1 1 calc R
C41 C 0.25921(17) 0.92725(17) 0.6861(2) 0.0416(7) Uani 1 1 d .
H41 H 0.2611 0.9797 0.6624 0.050 Uiso 1 1 calc R
C42 C 0.32165(16) 0.87299(16) 0.67669(16) 0.0314(6) Uani 1 1 d .
H42 H 0.3660 0.8885 0.6462 0.038 Uiso 1 1 calc R
C43 C 0.38075(14) 0.66456(16) 0.61591(16) 0.0259(5) Uani 1 1 d .
C44 C 0.32889(18) 0.6903(2) 0.55824(19) 0.0406(7) Uani 1 1 d .
H44 H 0.3035 0.7416 0.5635 0.049 Uiso 1 1 calc R
C45 C 0.3136(2) 0.6418(2) 0.4926(2) 0.0520(9) Uani 1 1 d .
H45 H 0.2776 0.6598 0.4534 0.062 Uiso 1 1 calc R
C46 C 0.3508(2) 0.5677(2) 0.4844(2) 0.0519(9) Uani 1 1 d .
H46 H 0.3399 0.5341 0.4400 0.062 Uiso 1 1 calc R
C47 C 0.4030(2) 0.5429(2) 0.5400(2) 0.0466(8) Uani 1 1 d .
H47 H 0.4290 0.4921 0.5336 0.056 Uiso 1 1 calc R
C48 C 0.41919(18) 0.59056(17) 0.60648(18) 0.0358(6) Uani 1 1 d .
H48 H 0.4561 0.5726 0.6448 0.043 Uiso 1 1 calc R
C49 C 0.40290(14) 0.65958(15) 0.78378(15) 0.0240(5) Uani 1 1 d .
C50 C 0.34602(16) 0.59789(16) 0.78989(16) 0.0311(6) Uani 1 1 d .
H50 H 0.3087 0.5905 0.7488 0.037 Uiso 1 1 calc R
C51 C 0.34450(18) 0.54760(18) 0.8562(2) 0.0380(7) Uani 1 1 d .
H51 H 0.3059 0.5061 0.8605 0.046 Uiso 1 1 calc R
C52 C 0.3993(2) 0.55802(19) 0.91596(19) 0.0430(7) Uani 1 1 d .
H52 H 0.3974 0.5244 0.9617 0.052 Uiso 1 1 calc R
C53 C 0.4562(2) 0.61678(19) 0.90938(17) 0.0391(7) Uani 1 1 d .
H53 H 0.4942 0.6230 0.9499 0.047 Uiso 1 1 calc R
C54 C 0.45798(16) 0.66717(16) 0.84322(16) 0.0282(5) Uani 1 1 d .
H54 H 0.4977 0.7075 0.8388 0.034 Uiso 1 1 calc R

loop_
_atom_site_aniso_label
_atom_site_aniso_U_11
_atom_site_aniso_U_22
_atom_site_aniso_U_33
_atom_site_aniso_U_23
_atom_site_aniso_U_13
_atom_site_aniso_U_12
Pd1 0.02171(7) 0.02947(9) 0.01898(7) -0.00181(8) 0.00023(7) 0.00094(7)
Pd2 0.02055(7) 0.02078(7) 0.01973(7) 0.00038(7) 0.00137(7) -0.00028(6)
Cl1 0.0407(4) 0.0378(4) 0.0240(3) 0.0034(3) -0.0054(3) 0.0014(3)
Cl2 0.0281(3) 0.0291(3) 0.0260(3) 0.0013(2) 0.0032(2) -0.0056(2)
P1 0.0224(3) 0.0273(3) 0.0201(3) -0.0021(2) -0.0002(2) 0.0029(2)
P2 0.0262(3) 0.0226(3) 0.0243(3) -0.0023(2) 0.0036(2) -0.0011(2)
P3 0.0201(2) 0.0214(2) 0.0240(3) 0.0019(3) -0.0005(3) 0.00046(19)
F1 0.0321(8) 0.0415(9) 0.0329(9) -0.0161(7) 0.0000(7) 0.0033(7)
F2 0.0563(12) 0.0607(12) 0.0220(8) -0.0150(8) -0.0021(8) 0.0031(9)
F3 0.0608(13) 0.0637(13) 0.0241(9) 0.0045(8) -0.0117(8) 0.0117(9)
F4 0.0380(9) 0.0396(9) 0.0340(9) 0.0070(7) -0.0036(7) 0.0118(7)
F5 0.0531(12) 0.0462(11) 0.0625(13) -0.0313(10) 0.0019(10) 0.0033(9)
F6 0.0673(13) 0.0673(14) 0.0527(13) -0.0358(11) -0.0007(10) -0.0181(11)
F7 0.0545(12) 0.0718(14) 0.0493(12) -0.0117(10) -0.0204(10) -0.0152(10)
F8 0.0354(9) 0.0562(12) 0.0459(11) -0.0039(9) -0.0117(8) 0.0029(8)
C1 0.0225(10) 0.0262(12) 0.0212(11) -0.0018(9) -0.0009(9) -0.0011(9)
C2 0.0264(12) 0.0289(13) 0.0260(12) -0.0076(10) 0.0013(10) -0.0015(10)
C3 0.0346(14) 0.0383(14) 0.0203(12) -0.0070(11) 0.0007(10) -0.0073(11)
C4 0.0340(14) 0.0398(15) 0.0227(12) 0.0029(11) -0.0039(11) -0.0031(11)
C5 0.0269(12) 0.0285(13) 0.0251(12) 0.0035(10) -0.0007(10) 0.0020(10)
C6 0.0243(11) 0.0253(12) 0.0207(11) 0.0022(9) -0.0005(9) -0.0025(9)
C7 0.0234(10) 0.0298(11) 0.0296(13) 0.0013(11) -0.0031(11) 0.0034(8)
C8 0.0333(14) 0.0358(15) 0.0439(17) -0.0027(13) 0.0039(12) 0.0084(11)
C9 0.0401(16) 0.0304(15) 0.069(2) -0.0065(15) -0.0060(16) 0.0064(12)
C10 0.0379(15) 0.0316(15) 0.079(3) 0.0093(15) -0.0111(16) -0.0007(13)
C11 0.0324(13) 0.0457(16) 0.0489(18) 0.0084(16) -0.0025(15) -0.0082(12)
C12 0.0268(12) 0.0379(15) 0.0376(15) 0.0025(12) -0.0011(11) 0.0005(10)
C13 0.0246(11) 0.0287(13) 0.0267(12) -0.0085(10) -0.0013(9) 0.0006(9)
C14 0.0296(13) 0.0380(15) 0.0298(13) -0.0023(11) 0.0004(11) -0.0093(11)
C15 0.0361(15) 0.0537(19) 0.0349(16) -0.0080(14) 0.0065(13) -0.0150(14)
C16 0.0261(14) 0.062(2) 0.0466(19) -0.0205(16) 0.0030(13) -0.0025(14)
C17 0.0283(13) 0.075(2) 0.044(2) -0.0068(17) -0.0054(14) 0.0081(14)
C18 0.0304(12) 0.0585(18) 0.0307(13) 0.0073(16) 0.0027(13) 0.0070(12)
C19 0.0266(12) 0.0329(13) 0.0246(12) -0.0038(10) 0.0029(10) -0.0054(10)
C20 0.0361(14) 0.0377(15) 0.0346(15) -0.0119(12) 0.0081(12) -0.0068(12)
C21 0.0485(18) 0.0450(18) 0.0339(15) -0.0172(13) 0.0026(13) -0.0132(14)
C22 0.0404(16) 0.0506(18) 0.0313(15) -0.0037(13) -0.0064(12) -0.0153(13)
C23 0.0318(13) 0.0430(16) 0.0278(13) 0.0005(12) -0.0030(11) -0.0058(12)
C24 0.0275(12) 0.0354(14) 0.0218(12) -0.0020(10) 0.0022(10) -0.0066(10)
C25 0.0290(12) 0.0289(13) 0.0269(12) -0.0054(10) 0.0069(10) -0.0027(10)
C26 0.0341(14) 0.0411(17) 0.0425(17) -0.0117(13) 0.0060(13) 0.0011(12)
C27 0.0344(16) 0.074(3) 0.055(2) -0.0168(19) 0.0142(16) -0.0104(16)
C28 0.060(2) 0.073(3) 0.044(2) -0.0157(19) 0.0257(18) -0.0295(19)
C29 0.060(2) 0.062(2) 0.0303(16) 0.0041(15) 0.0074(15) -0.0149(17)
C30 0.0395(16) 0.0397(16) 0.0315(15) 0.0026(12) 0.0074(12) -0.0041(12)
C31 0.0390(13) 0.0224(11) 0.0378(15) -0.0017(12) 0.0033(13) -0.0012(10)
C32 0.0436(14) 0.0271(12) 0.0442(17) 0.0053(13) 0.0064(15) -0.0006(11)
C33 0.069(2) 0.0425(19) 0.062(2) 0.0234(17) 0.006(2) 0.0018(17)
C34 0.095(3) 0.0370(17) 0.083(3) 0.024(2) 0.009(3) 0.0177(18)
C35 0.096(3) 0.0333(17) 0.084(3) -0.001(2) 0.015(3) 0.0214(18)
C36 0.071(2) 0.0287(16) 0.053(2) -0.0015(14) 0.0116(18) 0.0119(15)
C37 0.0217(10) 0.0268(11) 0.0349(16) -0.0021(10) -0.0029(9) 0.0014(9)
C38 0.0268(12) 0.0288(13) 0.0483(18) -0.0016(12) 0.0059(12) 0.0004(10)
C39 0.0268(12) 0.0472(17) 0.062(2) -0.0047(17) 0.0084(15) 0.0029(11)
C40 0.0336(15) 0.0465(18) 0.059(2) -0.0052(15) -0.0044(14) 0.0187(13)
C41 0.0456(15) 0.0336(13) 0.0455(18) 0.0047(14) -0.0031(15) 0.0147(12)
C42 0.0293(12) 0.0310(13) 0.0338(15) 0.0028(11) -0.0020(10) 0.0060(10)
C43 0.0246(12) 0.0279(12) 0.0252(12) 0.0000(10) -0.0007(10) -0.0025(9)
C44 0.0363(15) 0.0461(18) 0.0394(16) -0.0056(14) -0.0089(13) 0.0020(13)
C45 0.051(2) 0.068(3) 0.0373(18) -0.0081(16) -0.0172(15) -0.0031(17)
C46 0.061(2) 0.058(2) 0.0366(18) -0.0175(16) -0.0009(16) -0.0122(18)
C47 0.066(2) 0.0328(16) 0.0409(17) -0.0086(13) 0.0076(16) -0.0007(15)
C48 0.0435(16) 0.0303(14) 0.0336(15) -0.0012(11) -0.0004(12) -0.0001(12)
C49 0.0246(10) 0.0222(11) 0.0253(13) 0.0009(9) 0.0039(9) 0.0022(8)
C50 0.0294(12) 0.0290(13) 0.0350(15) 0.0032(10) 0.0006(10) -0.0023(10)
C51 0.0409(15) 0.0277(14) 0.0454(17) 0.0045(12) 0.0098(13) -0.0071(11)
C52 0.061(2) 0.0353(16) 0.0325(15) 0.0102(12) 0.0055(15) -0.0076(14)
C53 0.0539(18) 0.0362(16) 0.0273(14) 0.0075(12) -0.0048(13) -0.0038(13)
C54 0.0305(12) 0.0265(12) 0.0275(13) 0.0023(10) -0.0005(10) -0.0006(10)

loop_
_atom_type_symbol
_atom_type_description
_atom_type_scat_dispersion_real
_atom_type_scat_dispersion_imag
_atom_type_scat_source
C C 0.0033 0.0016 'International Tables Vol C Tables 4.2.6.8 and 6.1.1.4'
H H 0.0000 0.0000 'International Tables Vol C Tables 4.2.6.8 and 6.1.1.4'
F F 0.0171 0.0103 'International Tables Vol C Tables 4.2.6.8 and 6.1.1.4'
P P 0.1023 0.0942 'International Tables Vol C Tables 4.2.6.8 and 6.1.1.4'
Cl Cl 0.1484 0.1585 'International Tables Vol C Tables 4.2.6.8 and 6.1.1.4'
Pd Pd -0.9988 1.0072 'International Tables Vol C Tables 4.2.6.8 and 6.1.1.4'

loop_
_geom_angle_atom_site_label_1
_geom_angle_atom_site_label_2
_geom_angle_atom_site_label_3
_geom_angle
C24 Pd1 Cl1 90.76(8)
C24 Pd1 Cl2 86.07(8)
Cl1 Pd1 Cl2 175.99(3)
C24 Pd1 P1 175.40(8)
Cl1 Pd1 P1 93.27(2)
Cl2 Pd1 P1 89.81(2)
C24 Pd1 Pd2 96.91(8)
Cl1 Pd1 Pd2 127.98(2)
Cl2 Pd1 Pd2 55.001(16)
P1 Pd1 Pd2 82.345(16)
C6 Pd2 P3 89.19(7)
C6 Pd2 P2 169.53(7)
P3 Pd2 P2 99.89(2)
C6 Pd2 Cl2 83.74(7)
P3 Pd2 Cl2 172.36(2)
P2 Pd2 Cl2 87.43(2)
C6 Pd2 Pd1 95.58(7)
P3 Pd2 Pd1 125.730(17)
P2 Pd2 Pd1 83.416(18)
Cl2 Pd2 Pd1 52.533(16)
Pd1 Cl2 Pd2 72.466(18)
C13 P1 C7 104.40(12)
C13 P1 C1 108.05(12)
C7 P1 C1 105.26(12)
C13 P1 Pd1 102.95(8)
C7 P1 Pd1 121.25(10)
C1 P1 Pd1 113.91(8)
C31 P2 C25 106.04(13)
C31 P2 C19 109.39(12)
C25 P2 C19 100.35(12)
C31 P2 Pd2 104.92(10)
C25 P2 Pd2 123.89(9)
C19 P2 Pd2 111.71(9)
C49 P3 C37 106.74(11)
C49 P3 C43 103.36(11)
C37 P3 C43 104.61(12)
C49 P3 Pd2 111.29(8)
C37 P3 Pd2 112.97(8)
C43 P3 Pd2 116.93(8)
C2 C1 C6 118.7(2)
C2 C1 P1 122.36(19)
C6 C1 P1 118.96(18)
F1 C2 C3 116.9(2)
F1 C2 C1 120.9(2)
C3 C2 C1 122.1(2)
F2 C3 C4 119.6(3)
F2 C3 C2 120.8(3)
C4 C3 C2 119.6(2)
F3 C4 C3 120.0(3)
F3 C4 C5 120.9(3)
C3 C4 C5 119.1(2)
F4 C5 C6 120.2(2)
F4 C5 C4 116.9(2)
C6 C5 C4 122.9(2)
C5 C6 C1 117.5(2)
C5 C6 Pd2 118.61(18)
C1 C6 Pd2 123.53(18)
C8 C7 C12 118.5(3)
C8 C7 P1 123.0(2)
C12 C7 P1 118.5(2)
C9 C8 C7 120.0(3)
C9 C8 H8 120.0
C7 C8 H8 120.0
C10 C9 C8 120.5(3)
C10 C9 H9 119.7
C8 C9 H9 119.7
C11 C10 C9 120.0(3)
C11 C10 H10 120.0
C9 C10 H10 120.0
C12 C11 C10 120.2(3)
C12 C11 H11 119.9
C10 C11 H11 119.9
C11 C12 C7 120.7(3)
C11 C12 H12 119.6
C7 C12 H12 119.6
C14 C13 C18 119.0(2)
C14 C13 P1 125.1(2)
C18 C13 P1 115.7(2)
C13 C14 C15 119.8(3)
C13 C14 H14 120.1
C15 C14 H14 120.1
C16 C15 C14 120.2(3)
C16 C15 H15 119.9
C14 C15 H15 119.9
C17 C16 C15 120.5(3)
C17 C16 H16 119.8
C15 C16 H16 119.8
C16 C17 C18 119.8(3)
C16 C17 H17 120.1
C18 C17 H17 120.1
C17 C18 C13 120.6(3)
C17 C18 H18 119.7
C13 C18 H18 119.7
C20 C19 C24 119.1(2)
C20 C19 P2 118.7(2)
C24 C19 P2 121.6(2)
F5 C20 C21 116.5(2)
F5 C20 C19 121.5(3)
C21 C20 C19 121.9(3)
F6 C21 C20 120.7(3)
F6 C21 C22 120.0(3)
C20 C21 C22 119.3(3)
F7 C22 C21 120.0(3)
F7 C22 C23 120.8(3)
C21 C22 C23 119.2(3)
F8 C23 C24 120.5(3)
F8 C23 C22 116.0(3)
C24 C23 C22 123.5(3)
C23 C24 C19 117.0(3)
C23 C24 Pd1 120.5(2)
C19 C24 Pd1 122.38(19)
C26 C25 C30 118.4(3)
C26 C25 P2 121.8(2)
C30 C25 P2 119.7(2)
C27 C26 C25 119.8(3)
C27 C26 H26 120.1
C25 C26 H26 120.1
C28 C27 C26 121.1(3)
C28 C27 H27 119.5
C26 C27 H27 119.5
C29 C28 C27 119.8(3)
C29 C28 H28 120.1
C27 C28 H28 120.1
C28 C29 C30 120.2(4)
C28 C29 H29 119.9
C30 C29 H29 119.9
C29 C30 C25 120.7(3)
C29 C30 H30 119.6
C25 C30 H30 119.6
C32 C31 C36 118.6(3)
C32 C31 P2 117.3(2)
C36 C31 P2 123.8(2)
C31 C32 C33 121.0(3)
C31 C32 H32 119.5
C33 C32 H32 119.5
C34 C33 C32 119.3(4)
C34 C33 H33 120.4
C32 C33 H33 120.4
C35 C34 C33 120.6(3)
C35 C34 H34 119.7
C33 C34 H34 119.7
C34 C35 C36 120.8(4)
C34 C35 H35 119.6
C36 C35 H35 119.6
C35 C36 C31 119.6(4)
C35 C36 H36 120.2
C31 C36 H36 120.2
C38 C37 C42 119.5(2)
C38 C37 P3 122.4(2)
C42 C37 P3 118.15(19)
C37 C38 C39 119.8(3)
C37 C38 H38 120.1
C39 C38 H38 120.1
C40 C39 C38 119.9(3)
C40 C39 H39 120.1
C38 C39 H39 120.1
C39 C40 C41 121.0(3)
C39 C40 H40 119.5
C41 C40 H40 119.5
C40 C41 C42 119.6(3)
C40 C41 H41 120.2
C42 C41 H41 120.2
C37 C42 C41 120.2(3)
C37 C42 H42 119.9
C41 C42 H42 119.9
C44 C43 C48 119.2(3)
C44 C43 P3 120.9(2)
C48 C43 P3 119.7(2)
C43 C44 C45 120.5(3)
C43 C44 H44 119.7
C45 C44 H44 119.7
C46 C45 C44 119.9(3)
C46 C45 H45 120.0
C44 C45 H45 120.0
C47 C46 C45 119.8(3)
C47 C46 H46 120.1
C45 C46 H46 120.1
C46 C47 C48 121.2(3)
C46 C47 H47 119.4
C48 C47 H47 119.4
C43 C48 C47 119.2(3)
C43 C48 H48 120.4
C47 C48 H48 120.4
C54 C49 C50 118.8(2)
C54 C49 P3 119.67(19)
C50 C49 P3 121.6(2)
C51 C50 C49 119.9(3)
C51 C50 H50 120.0
C49 C50 H50 120.0
C52 C51 C50 120.1(3)
C52 C51 H51 120.0
C50 C51 H51 120.0
C53 C52 C51 120.3(3)
C53 C52 H52 119.9
C51 C52 H52 119.9
C52 C53 C54 119.9(3)
C52 C53 H53 120.1
C54 C53 H53 120.1
C49 C54 C53 121.1(3)
C49 C54 H54 119.5
C53 C54 H54 119.5

loop_
_geom_bond_atom_site_label_1
_geom_bond_atom_site_label_2
_geom_bond_distance
Pd1 C24 2.032(3)
Pd1 Cl1 2.3201(7)
Pd1 Cl2 2.3507(6)
Pd1 P1 2.3550(7)
Pd1 Pd2 2.8241(3)
Pd2 C6 2.033(2)
Pd2 P3 2.2760(6)
Pd2 P2 2.3999(7)
Pd2 Cl2 2.4261(6)
P1 C13 1.815(3)
P1 C7 1.824(3)
P1 C1 1.829(3)
P2 C31 1.826(3)
P2 C25 1.831(3)
P2 C19 1.838(3)
P3 C49 1.816(3)
P3 C37 1.830(2)
P3 C43 1.834(3)
F1 C2 1.350(3)
F2 C3 1.346(3)
F3 C4 1.341(3)
F4 C5 1.359(3)
F5 C20 1.338(3)
F6 C21 1.339(3)
F7 C22 1.342(3)
F8 C23 1.353(3)
C1 C2 1.387(3)
C1 C6 1.417(3)
C2 C3 1.374(4)
C3 C4 1.369(4)
C4 C5 1.384(4)
C5 C6 1.379(3)
C7 C8 1.397(4)
C7 C12 1.403(4)
C8 C9 1.383(4)
C8 H8 0.9500
C9 C10 1.381(5)
C9 H9 0.9500
C10 C11 1.375(5)
C10 H10 0.9500
C11 C12 1.373(4)
C11 H11 0.9500
C12 H12 0.9500
C13 C14 1.381(4)
C13 C18 1.395(4)
C14 C15 1.400(4)
C14 H14 0.9500
C15 C16 1.375(5)
C15 H15 0.9500
C16 C17 1.367(5)
C16 H16 0.9500
C17 C18 1.387(4)
C17 H17 0.9500
C18 H18 0.9500
C19 C20 1.399(4)
C19 C24 1.420(4)
C20 C21 1.377(4)
C21 C22 1.381(5)
C22 C23 1.382(4)
C23 C24 1.381(4)
C25 C26 1.394(4)
C25 C30 1.395(4)
C26 C27 1.382(4)
C26 H26 0.9500
C27 C28 1.377(6)
C27 H27 0.9500
C28 C29 1.361(5)
C28 H28 0.9500
C29 C30 1.389(4)
C29 H29 0.9500
C30 H30 0.9500
C31 C32 1.390(5)
C31 C36 1.399(4)
C32 C33 1.395(4)
C32 H32 0.9500
C33 C34 1.377(6)
C33 H33 0.9500
C34 C35 1.366(7)
C34 H34 0.9500
C35 C36 1.394(5)
C35 H35 0.9500
C36 H36 0.9500
C37 C38 1.387(4)
C37 C42 1.390(4)
C38 C39 1.406(4)
C38 H38 0.9500
C39 C40 1.366(5)
C39 H39 0.9500
C40 C41 1.374(5)
C40 H40 0.9500
C41 C42 1.398(4)
C41 H41 0.9500
C42 H42 0.9500
C43 C44 1.383(4)
C43 C48 1.389(4)
C44 C45 1.390(4)
C44 H44 0.9500
C45 C46 1.378(5)
C45 H45 0.9500
C46 C47 1.357(5)
C46 H46 0.9500
C47 C48 1.397(4)
C47 H47 0.9500
C48 H48 0.9500
C49 C54 1.381(4)
C49 C50 1.406(3)
C50 C51 1.392(4)
C50 H50 0.9500
C51 C52 1.387(5)
C51 H51 0.9500
C52 C53 1.373(4)
C52 H52 0.9500
C53 C54 1.391(4)
C53 H53 0.9500
C54 H54 0.9500

loop_
_geom_torsion_atom_site_label_1
_geom_torsion_atom_site_label_2
_geom_torsion_atom_site_label_3
_geom_torsion_atom_site_label_4
_geom_torsion
C24 Pd1 Pd2 C6 157.96(10)
Cl1 Pd1 Pd2 C6 -105.63(7)
Cl2 Pd1 Pd2 C6 77.71(7)
P1 Pd1 Pd2 C6 -17.46(7)
C24 Pd1 Pd2 P3 -109.02(8)
Cl1 Pd1 Pd2 P3 -12.61(3)
Cl2 Pd1 Pd2 P3 170.73(3)
P1 Pd1 Pd2 P3 75.56(3)
C24 Pd1 Pd2 P2 -11.55(8)
Cl1 Pd1 Pd2 P2 84.86(3)
Cl2 Pd1 Pd2 P2 -91.81(3)
P1 Pd1 Pd2 P2 173.02(2)
C24 Pd1 Pd2 Cl2 80.26(7)
Cl1 Pd1 Pd2 Cl2 176.66(3)
P1 Pd1 Pd2 Cl2 -95.17(3)
C24 Pd1 Cl2 Pd2 -101.27(7)
P1 Pd1 Cl2 Pd2 80.772(19)
C6 Pd2 Cl2 Pd1 -101.96(7)
P2 Pd2 Cl2 Pd1 83.67(2)
Cl1 Pd1 P1 C13 -93.80(9)
Cl2 Pd1 P1 C13 83.64(9)
Pd2 Pd1 P1 C13 138.31(9)
Cl1 Pd1 P1 C7 22.18(9)
Cl2 Pd1 P1 C7 -160.38(9)
Pd2 Pd1 P1 C7 -105.72(9)
Cl1 Pd1 P1 C1 149.48(9)
Cl2 Pd1 P1 C1 -33.09(9)
Pd2 Pd1 P1 C1 21.58(9)
C6 Pd2 P2 C31 50.8(4)
P3 Pd2 P2 C31 -98.99(9)
Cl2 Pd2 P2 C31 83.23(9)
Pd1 Pd2 P2 C31 135.80(9)
C6 Pd2 P2 C25 172.3(4)
P3 Pd2 P2 C25 22.57(11)
Cl2 Pd2 P2 C25 -155.21(11)
Pd1 Pd2 P2 C25 -102.64(11)
C6 Pd2 P2 C19 -67.7(4)
P3 Pd2 P2 C19 142.59(10)
Cl2 Pd2 P2 C19 -35.19(10)
Pd1 Pd2 P2 C19 17.38(9)
C6 Pd2 P3 C49 114.04(11)
P2 Pd2 P3 C49 -71.22(9)
Pd1 Pd2 P3 C49 17.76(9)
C6 Pd2 P3 C37 -125.90(12)
P2 Pd2 P3 C37 48.84(10)
Pd1 Pd2 P3 C37 137.82(9)
C6 Pd2 P3 C43 -4.39(12)
P2 Pd2 P3 C43 170.36(10)
Pd1 Pd2 P3 C43 -100.67(10)
C13 P1 C1 C2 44.4(2)
C7 P1 C1 C2 -66.7(2)
Pd1 P1 C1 C2 158.14(19)
C13 P1 C1 C6 -134.6(2)
C7 P1 C1 C6 114.3(2)
Pd1 P1 C1 C6 -20.9(2)
C6 C1 C2 F1 -178.0(2)
P1 C1 C2 F1 3.0(4)
C6 C1 C2 C3 1.7(4)
P1 C1 C2 C3 -177.3(2)
F1 C2 C3 F2 -0.7(4)
C1 C2 C3 F2 179.6(2)
F1 C2 C3 C4 -179.5(2)
C1 C2 C3 C4 0.8(4)
F2 C3 C4 F3 0.7(4)
C2 C3 C4 F3 179.5(3)
F2 C3 C4 C5 179.9(3)
C2 C3 C4 C5 -1.3(4)
F3 C4 C5 F4 -1.1(4)
C3 C4 C5 F4 179.7(2)
F3 C4 C5 C6 178.4(3)
C3 C4 C5 C6 -0.7(4)
F4 C5 C6 C1 -177.3(2)
C4 C5 C6 C1 3.1(4)
F4 C5 C6 Pd2 -3.4(3)
C4 C5 C6 Pd2 177.0(2)
C2 C1 C6 C5 -3.5(4)
P1 C1 C6 C5 175.54(19)
C2 C1 C6 Pd2 -177.05(19)
P1 C1 C6 Pd2 2.0(3)
P3 Pd2 C6 C5 74.02(19)
P2 Pd2 C6 C5 -76.2(5)
Cl2 Pd2 C6 C5 -108.87(19)
Pd1 Pd2 C6 C5 -160.14(19)
P3 Pd2 C6 C1 -112.5(2)
P2 Pd2 C6 C1 97.2(4)
Cl2 Pd2 C6 C1 64.6(2)
Pd1 Pd2 C6 C1 13.3(2)
C13 P1 C7 C8 -34.4(3)
C1 P1 C7 C8 79.3(3)
Pd1 P1 C7 C8 -149.6(2)
C13 P1 C7 C12 145.0(2)
C1 P1 C7 C12 -101.3(2)
Pd1 P1 C7 C12 29.8(2)
C12 C7 C8 C9 1.1(4)
P1 C7 C8 C9 -179.5(2)
C7 C8 C9 C10 -1.9(5)
C8 C9 C10 C11 0.9(5)
C9 C10 C11 C12 1.0(5)
C10 C11 C12 C7 -1.8(5)
C8 C7 C12 C11 0.7(4)
P1 C7 C12 C11 -178.7(2)
C7 P1 C13 C14 129.2(2)
C1 P1 C13 C14 17.5(3)
Pd1 P1 C13 C14 -103.3(2)
C7 P1 C13 C18 -56.3(2)
C1 P1 C13 C18 -168.0(2)
Pd1 P1 C13 C18 71.2(2)
C18 C13 C14 C15 1.9(4)
P1 C13 C14 C15 176.3(2)
C13 C14 C15 C16 -0.9(4)
C14 C15 C16 C17 -0.8(5)
C15 C16 C17 C18 1.5(5)
C16 C17 C18 C13 -0.5(5)
C14 C13 C18 C17 -1.3(4)
P1 C13 C18 C17 -176.1(3)
C31 P2 C19 C20 49.9(3)
C25 P2 C19 C20 -61.3(2)
Pd2 P2 C19 C20 165.6(2)
C31 P2 C19 C24 -137.9(2)
C25 P2 C19 C24 110.8(2)
Pd2 P2 C19 C24 -22.2(2)
C24 C19 C20 F5 -175.8(3)
P2 C19 C20 F5 -3.4(4)
C24 C19 C20 C21 0.9(4)
P2 C19 C20 C21 173.2(2)
F5 C20 C21 F6 -1.2(5)
C19 C20 C21 F6 -178.0(3)
F5 C20 C21 C22 176.8(3)
C19 C20 C21 C22 -0.1(5)
F6 C21 C22 F7 -2.7(5)
C20 C21 C22 F7 179.3(3)
F6 C21 C22 C23 177.6(3)
C20 C21 C22 C23 -0.4(5)
F7 C22 C23 F8 0.5(4)
C21 C22 C23 F8 -179.8(3)
F7 C22 C23 C24 -179.7(3)
C21 C22 C23 C24 0.0(5)
F8 C23 C24 C19 -179.4(2)
C22 C23 C24 C19 0.8(4)
F8 C23 C24 Pd1 -3.7(4)
C22 C23 C24 Pd1 176.5(2)
C20 C19 C24 C23 -1.2(4)
P2 C19 C24 C23 -173.3(2)
C20 C19 C24 Pd1 -176.8(2)
P2 C19 C24 Pd1 11.0(3)
Cl1 Pd1 C24 C23 59.7(2)
Cl2 Pd1 C24 C23 -117.9(2)
Pd2 Pd1 C24 C23 -171.9(2)
Cl1 Pd1 C24 C19 -124.8(2)
Cl2 Pd1 C24 C19 57.6(2)
Pd2 Pd1 C24 C19 3.6(2)
C31 P2 C25 C26 43.1(3)
C19 P2 C25 C26 156.9(2)
Pd2 P2 C25 C26 -78.0(2)
C31 P2 C25 C30 -140.1(2)
C19 P2 C25 C30 -26.3(3)
Pd2 P2 C25 C30 98.9(2)
C30 C25 C26 C27 0.6(4)
P2 C25 C26 C27 177.5(2)
C25 C26 C27 C28 1.1(5)
C26 C27 C28 C29 -2.0(6)
C27 C28 C29 C30 1.2(6)
C28 C29 C30 C25 0.5(5)
C26 C25 C30 C29 -1.4(4)
P2 C25 C30 C29 -178.4(2)
C25 P2 C31 C32 -153.1(2)
C19 P2 C31 C32 99.5(2)
Pd2 P2 C31 C32 -20.5(2)
C25 P2 C31 C36 20.9(3)
C19 P2 C31 C36 -86.5(3)
Pd2 P2 C31 C36 153.5(3)
C36 C31 C32 C33 -0.5(5)
P2 C31 C32 C33 173.8(3)
C31 C32 C33 C34 0.2(6)
C32 C33 C34 C35 1.1(7)
C33 C34 C35 C36 -2.2(7)
C34 C35 C36 C31 1.9(6)
C32 C31 C36 C35 -0.5(5)
P2 C31 C36 C35 -174.4(3)
C49 P3 C37 C38 -23.2(3)
C43 P3 C37 C38 85.9(2)
Pd2 P3 C37 C38 -145.9(2)
C49 P3 C37 C42 155.4(2)
C43 P3 C37 C42 -95.5(2)
Pd2 P3 C37 C42 32.7(2)
C42 C37 C38 C39 -0.9(4)
P3 C37 C38 C39 177.7(2)
C37 C38 C39 C40 -0.1(5)
C38 C39 C40 C41 0.9(5)
C39 C40 C41 C42 -0.6(5)
C38 C37 C42 C41 1.2(4)
P3 C37 C42 C41 -177.4(2)
C40 C41 C42 C37 -0.4(5)
C49 P3 C43 C44 137.0(2)
C37 P3 C43 C44 25.4(3)
Pd2 P3 C43 C44 -100.4(2)
C49 P3 C43 C48 -47.3(2)
C37 P3 C43 C48 -158.9(2)
Pd2 P3 C43 C48 75.3(2)
C48 C43 C44 C45 1.8(5)
P3 C43 C44 C45 177.4(3)
C43 C44 C45 C46 -0.4(5)
C44 C45 C46 C47 -0.9(6)
C45 C46 C47 C48 1.0(6)
C44 C43 C48 C47 -1.7(4)
P3 C43 C48 C47 -177.4(2)
C46 C47 C48 C43 0.4(5)
C37 P3 C49 C54 -109.0(2)
C43 P3 C49 C54 141.0(2)
Pd2 P3 C49 C54 14.7(2)
C37 P3 C49 C50 70.1(2)
C43 P3 C49 C50 -39.9(2)
Pd2 P3 C49 C50 -166.22(18)
C54 C49 C50 C51 2.0(4)
P3 C49 C50 C51 -177.1(2)
C49 C50 C51 C52 -0.3(4)
C50 C51 C52 C53 -1.3(5)
C51 C52 C53 C54 1.3(5)
C50 C49 C54 C53 -2.1(4)
P3 C49 C54 C53 177.0(2)
C52 C53 C54 C49 0.4(5)
